data_2238154
loop_
_publ_author_name
'Piccialli, Vincenzo'
'Tuzi, Angela'
'Oliviero, Giorgia'
'Borbone, Nicola'
'Centore, Roberto'

_publ_section_title
;
 3\b,6\a-Diacetoxy-5,9\a-dihydroxy-5\a-cholest-7-en-11-one
;
_journal_coeditor_code FJ2632
_journal_issue 7
_journal_name_full 'Acta Crystallographica Section E'
_journal_page_first o1109
_journal_page_last o1110
_journal_paper_doi 10.1107/S1600536813016206
_journal_volume 69
_journal_year 2013
_chemical_formula_iupac 'C31 H48 O7'
_chemical_formula_moiety 'C31 H48 O7'
_chemical_formula_sum 'C31 H48 O7'
_chemical_formula_weight 532.69
_chemical_name_systematic
;
3\b,6\a-Diacetoxy-5,9\a-dihydroxy-5\a-cholest-7-en-11-one
;
_space_group_IT_number 4
_symmetry_cell_setting monoclinic
_symmetry_space_group_name_Hall 'P 2yb'
_symmetry_space_group_name_H-M 'P 1 21 1'
_atom_sites_solution_hydrogens geom
_atom_sites_solution_primary direct
_atom_sites_solution_secondary difmap
_audit_creation_method SHELXL-97
_cell_angle_alpha 90.00
_cell_angle_beta 92.980(10)
_cell_angle_gamma 90.00
_cell_formula_units_Z 2
_cell_length_a 10.964(2)
_cell_length_b 9.1550(10)
_cell_length_c 14.740(2)
_cell_measurement_reflns_used 96
_cell_measurement_temperature 173(2)
_cell_measurement_theta_max 18.374
_cell_measurement_theta_min 3.718
_cell_volume 1477.5(4)
_computing_cell_refinement 'DIRAX/LSQ (Duisenberg <i>et al.</i>, 2000)'
_computing_data_collection '<i>COLLECT</i> (Nonius, 1999)'
_computing_data_reduction 'EvalCCD (Duisenberg <i>et al.</i>, 2003)'
_computing_molecular_graphics
;
ORTEP-3 for Windows (Farrugia, 2012) and
<i>Mercury</i> (Macrae <i>et al.</i>, 2006)
;
_computing_publication_material 'WinGX (Farrugia, 2012)'
_computing_structure_refinement 'SHELXL97 (Sheldrick, 2008)'
_computing_structure_solution 'SIR97 (Altomare <i>et al.</i>, 1999)'
_diffrn_ambient_temperature 173(2)
_diffrn_detector_area_resol_mean 9
_diffrn_measured_fraction_theta_full 0.982
_diffrn_measured_fraction_theta_max 0.972
_diffrn_measurement_device 'four-circle diffractometer'
_diffrn_measurement_device_type 'Bruker--Nonius KappaCCD'
_diffrn_measurement_method
;
CCD rotation images, thick slices
;
_diffrn_radiation_monochromator graphite
_diffrn_radiation_source 'normal-focus sealed tube'
_diffrn_radiation_type MoK\a
_diffrn_radiation_wavelength 0.71073
_diffrn_reflns_av_R_equivalents 0.0513
_diffrn_reflns_av_sigmaI/netI 0.0640
_diffrn_reflns_limit_h_max 11
_diffrn_reflns_limit_h_min -14
_diffrn_reflns_limit_k_max 10
_diffrn_reflns_limit_k_min -11
_diffrn_reflns_limit_l_max 17
_diffrn_reflns_limit_l_min -19
_diffrn_reflns_number 9976
_diffrn_reflns_theta_full 25.00
_diffrn_reflns_theta_max 27.46
_diffrn_reflns_theta_min 3.17
_exptl_absorpt_coefficient_mu 0.083
_exptl_absorpt_correction_T_max 0.9959
_exptl_absorpt_correction_T_min 0.9518
_exptl_absorpt_correction_type multi-scan
_exptl_absorpt_process_details '(SADABS; Bruker, 2001)'
_exptl_crystal_colour colorless
_exptl_crystal_density_diffrn 1.197
_exptl_crystal_density_method 'not measured'
_exptl_crystal_description block
_exptl_crystal_F_000 580
_exptl_crystal_size_max 0.60
_exptl_crystal_size_mid 0.35
_exptl_crystal_size_min 0.05
_refine_diff_density_max 0.235
_refine_diff_density_min -0.234
_refine_ls_extinction_method none
_refine_ls_goodness_of_fit_ref 1.072
_refine_ls_hydrogen_treatment mixed
_refine_ls_matrix_type full
_refine_ls_number_parameters 414
_refine_ls_number_reflns 3498
_refine_ls_number_restraints 43
_refine_ls_restrained_S_all 1.064
_refine_ls_R_factor_all 0.0909
_refine_ls_R_factor_gt 0.0470
_refine_ls_shift/su_max 0.004
_refine_ls_shift/su_mean 0.000
_refine_ls_structure_factor_coef Fsqd
_refine_ls_weighting_details 'calc w=1/[\s^2^(Fo^2^)+(0.0293P)^2^+0.6674P] where P=(Fo^2^+2Fc^2^)/3'
_refine_ls_weighting_scheme calc
_refine_ls_wR_factor_gt 0.0870
_refine_ls_wR_factor_ref 0.1065
_reflns_number_gt 2502
_reflns_number_total 3498
_reflns_threshold_expression I>2\s(I)
_cod_data_source_file fj2632.cif
_cod_data_source_block I
_cod_original_sg_symbol_H-M 'P 21'
_cod_database_code 2238154
_cod_database_fobs_code 2238154

loop_
_symmetry_equiv_pos_as_xyz
'x, y, z'
'-x, y+1/2, -z'

loop_
_atom_site_type_symbol
_atom_site_label
_atom_site_fract_x
_atom_site_fract_y
_atom_site_fract_z
_atom_site_U_iso_or_equiv
_atom_site_adp_type
_atom_site_calc_flag
_atom_site_refinement_flags
_atom_site_occupancy
_atom_site_symmetry_multiplicity
_atom_site_disorder_assembly
_atom_site_disorder_group
C C1 1.2313(3) 0.6868(7) 0.3113(2) 0.0272(8) Uani d . 1 1 . .
H H1A 1.2594 0.7237 0.3720 0.033 Uiso calc R 1 1 . .
H H1B 1.2185 0.5801 0.3166 0.033 Uiso calc R 1 1 . .
C C2 1.3314(3) 0.7144(7) 0.2447(2) 0.0346(9) Uani d . 1 1 . .
H H2A 1.3508 0.8200 0.2433 0.042 Uiso calc R 1 1 . .
H H2B 1.4065 0.6610 0.2650 0.042 Uiso calc R 1 1 . .
C C3 1.2894(3) 0.6642(7) 0.1518(2) 0.0292(8) Uani d . 1 1 C .
H H3 1.2725 0.5570 0.1533 0.035 Uiso calc R 1 1 . .
C C4 1.1750(3) 0.7445(7) 0.1178(2) 0.0255(7) Uani d . 1 1 . .
H H4A 1.1492 0.7092 0.0563 0.031 Uiso calc R 1 1 . .
H H4B 1.1923 0.8504 0.1139 0.031 Uiso calc R 1 1 . .
C C5 1.0716(3) 0.7187(6) 0.18291(19) 0.0195(7) Uani d . 1 1 . .
C C6 0.9551(3) 0.8041(6) 0.15326(19) 0.0224(7) Uani d . 1 1 . .
H H6 0.9748 0.9097 0.1444 0.027 Uiso calc R 1 1 . .
C C7 0.8587(3) 0.7886(6) 0.2195(2) 0.0230(7) Uani d . 1 1 . .
H H7 0.7773 0.8119 0.1994 0.028 Uiso calc R 1 1 . .
C C8 0.8780(2) 0.7447(6) 0.30446(19) 0.0187(6) Uani d . 1 1 . .
C C9 1.0055(3) 0.7047(6) 0.34476(19) 0.0207(7) Uani d . 1 1 . .
C C10 1.1079(3) 0.7597(6) 0.2832(2) 0.0216(7) Uani d . 1 1 . .
C C11 1.0205(3) 0.7551(6) 0.44532(19) 0.0226(7) Uani d . 1 1 . .
C C12 0.9153(3) 0.7191(6) 0.50437(19) 0.0245(7) Uani d . 1 1 . .
H H12A 0.9314 0.7613 0.5657 0.029 Uiso calc R 1 1 . .
H H12B 0.9085 0.6118 0.5108 0.029 Uiso calc R 1 1 . .
C C13 0.7943(3) 0.7805(6) 0.46246(19) 0.0212(7) Uani d . 1 1 . .
C C14 0.7768(3) 0.7126(6) 0.36678(19) 0.0222(7) Uani d . 1 1 . .
H H14 0.7775 0.6043 0.3760 0.027 Uiso calc R 1 1 . .
C C15 0.6462(3) 0.7519(7) 0.3353(2) 0.0293(8) Uani d . 1 1 . .
H H15A 0.6130 0.6816 0.2894 0.035 Uiso calc R 1 1 . .
H H15B 0.6419 0.8517 0.3095 0.035 Uiso calc R 1 1 . .
C C16 0.5767(3) 0.7423(7) 0.4239(2) 0.0314(8) Uani d . 1 1 . .
H H16A 0.5215 0.6567 0.4220 0.038 Uiso calc R 1 1 . .
H H16B 0.5272 0.8315 0.4316 0.038 Uiso calc R 1 1 . .
C C17 0.6749(3) 0.7270(7) 0.50405(19) 0.0244(7) Uani d . 1 1 . .
H H17A 0.6849 0.6204 0.5171 0.029 Uiso calc R 1 1 . .
C C18 0.8001(3) 0.9459(6) 0.4582(2) 0.0256(7) Uani d . 1 1 . .
H H18A 0.8630 0.9754 0.4171 0.038 Uiso calc R 1 1 . .
H H18B 0.8202 0.9849 0.5191 0.038 Uiso calc R 1 1 . .
H H18C 0.7207 0.9843 0.4357 0.038 Uiso calc R 1 1 . .
C C19 1.1215(3) 0.9269(6) 0.2916(2) 0.0281(8) Uani d . 1 1 . .
H H19A 1.1683 0.9507 0.3482 0.042 Uiso calc R 1 1 . .
H H19B 1.0404 0.9718 0.2923 0.042 Uiso calc R 1 1 . .
H H19C 1.1644 0.9644 0.2398 0.042 Uiso calc R 1 1 . .
C C20 0.6328(3) 0.7998(6) 0.5910(2) 0.0246(7) Uani d . 1 1 . .
H H20 0.6188 0.9058 0.5778 0.030 Uiso calc R 1 1 . .
C C21 0.7275(3) 0.7879(6) 0.6704(2) 0.0294(8) Uani d . 1 1 . .
H H21A 0.7452 0.6848 0.6830 0.044 Uiso calc R 1 1 . .
H H21B 0.6954 0.8336 0.7244 0.044 Uiso calc R 1 1 . .
H H21C 0.8026 0.8379 0.6548 0.044 Uiso calc R 1 1 . .
C C22 0.5109(3) 0.7333(7) 0.6181(2) 0.0347(8) Uani d . 1 1 B .
H H22A 0.4555 0.7270 0.5630 0.042 Uiso calc R 1 1 . .
H H22B 0.5266 0.6323 0.6397 0.042 Uiso calc R 1 1 . .
C C23 0.4456(3) 0.8149(7) 0.6905(3) 0.0387(9) Uani d . 1 1 . .
H H23A 0.5002 0.8212 0.7460 0.046 Uiso calc R 1 1 A 1
H H23B 0.4287 0.9158 0.6691 0.046 Uiso calc R 1 1 A 1
C C24A 0.3273(3) 0.7443(7) 0.7141(3) 0.0438(10) Uani d PD 0.774(8) 1 B 1
H H24A 0.2838 0.7146 0.6566 0.053 Uiso calc PR 0.774(8) 1 B 1
H H24B 0.3477 0.6538 0.7484 0.053 Uiso calc PR 0.774(8) 1 B 1
C C25A 0.2395(4) 0.8302(7) 0.7680(3) 0.0349(13) Uani d PDU 0.774(8) 1 B 1
H H25B 0.2118 0.9134 0.7281 0.042 Uiso calc PR 0.774(8) 1 B 1
C C26A 0.1269(6) 0.7425(12) 0.7838(8) 0.072(3) Uani d PD 0.774(8) 1 B 1
H H26D 0.1489 0.6570 0.8211 0.108 Uiso calc PR 0.774(8) 1 B 1
H H26E 0.0895 0.7104 0.7253 0.108 Uiso calc PR 0.774(8) 1 B 1
H H26F 0.0686 0.8030 0.8153 0.108 Uiso calc PR 0.774(8) 1 B 1
C C27A 0.2935(11) 0.8984(13) 0.8535(6) 0.068(2) Uani d PDU 0.774(8) 1 B 1
H H27D 0.2329 0.9626 0.8795 0.101 Uiso calc PR 0.774(8) 1 B 1
H H27E 0.3656 0.9557 0.8395 0.101 Uiso calc PR 0.774(8) 1 B 1
H H27F 0.3171 0.8216 0.8972 0.101 Uiso calc PR 0.774(8) 1 B 1
C C24B 0.3273(3) 0.7443(7) 0.7141(3) 0.0438(10) Uani d P 0.226(8) 1 B 2
H H24C 0.3371 0.6379 0.7052 0.053 Uiso calc PR 0.226(8) 1 B 2
H H24D 0.2641 0.7775 0.6683 0.053 Uiso calc PR 0.226(8) 1 B 2
C C25B 0.2751(15) 0.7655(18) 0.8072(12) 0.0349(14) Uani d PDU 0.226(8) 1 B 2
H H25A 0.3302 0.7091 0.8505 0.042 Uiso calc PR 0.226(8) 1 B 2
C C26B 0.281(4) 0.921(2) 0.840(3) 0.068(2) Uani d PDU 0.226(8) 1 B 2
H H26A 0.3668 0.9473 0.8546 0.101 Uiso calc PR 0.226(8) 1 B 2
H H26B 0.2347 0.9304 0.8947 0.101 Uiso calc PR 0.226(8) 1 B 2
H H26C 0.2470 0.9856 0.7925 0.101 Uiso calc PR 0.226(8) 1 B 2
C C27B 0.1508(17) 0.700(4) 0.815(3) 0.063(10) Uani d PD 0.226(8) 1 B 2
H H27A 0.1318 0.6366 0.7623 0.095 Uiso calc PR 0.226(8) 1 B 2
H H27B 0.0897 0.7775 0.8167 0.095 Uiso calc PR 0.226(8) 1 B 2
H H27C 0.1496 0.6415 0.8707 0.095 Uiso calc PR 0.226(8) 1 B 2
C C30 0.9133(3) 0.8178(6) -0.0083(2) 0.0255(7) Uani d . 1 1 . .
C C31 0.8490(3) 0.7403(7) -0.0855(2) 0.0333(8) Uani d . 1 1 . .
H H31A 0.8661 0.7894 -0.1426 0.050 Uiso calc R 1 1 . .
H H31B 0.7608 0.7415 -0.0774 0.050 Uiso calc R 1 1 . .
H H31C 0.8776 0.6390 -0.0874 0.050 Uiso calc R 1 1 . .
O O1 1.0437(2) 0.5655(6) 0.18240(15) 0.0226(5) Uani d . 1 1 . .
H H1C 1.031(3) 0.538(4) 0.134(2) 0.027 Uiso d . 1 1 . .
O O2 1.0090(2) 0.5488(6) 0.35657(15) 0.0234(5) Uani d . 1 1 . .
H H1D 1.007(3) 0.519(4) 0.303(3) 0.028 Uiso d . 1 1 . .
O O3 1.1125(2) 0.8138(6) 0.47619(15) 0.0310(6) Uani d . 1 1 . .
O O4 1.3878(2) 0.6926(6) 0.09140(16) 0.0394(7) Uani d D 1 1 . .
O O5A 1.3419(4) 0.4895(7) 0.0110(3) 0.0720(16) Uani d PDU 0.843(7) 1 C 3
C C28A 1.4072(5) 0.5927(7) 0.0263(3) 0.0461(18) Uani d PDU 0.843(7) 1 C 3
C C29A 1.5189(6) 0.6266(12) -0.0245(5) 0.058(2) Uani d PDU 0.843(7) 1 C 3
H H29D 1.5884 0.5706 0.0017 0.086 Uiso calc PR 0.843(7) 1 C 3
H H29E 1.5369 0.7312 -0.0198 0.086 Uiso calc PR 0.843(7) 1 C 3
H H29F 1.5044 0.5999 -0.0885 0.086 Uiso calc PR 0.843(7) 1 C 3
O O5B 1.407(2) 0.466(2) 0.0706(19) 0.0720(17) Uani d PDU 0.157(7) 1 C 4
C C28B 1.431(3) 0.590(2) 0.053(3) 0.0461(19) Uani d PDU 0.157(7) 1 C 4
C C29B 1.538(4) 0.636(5) -0.001(4) 0.058(3) Uani d PDU 0.157(7) 1 C 4
H H29A 1.5166 0.7253 -0.0346 0.086 Uiso calc PR 0.157(7) 1 C 4
H H29B 1.5566 0.5579 -0.0433 0.086 Uiso calc PR 0.157(7) 1 C 4
H H29C 1.6088 0.6541 0.0407 0.086 Uiso calc PR 0.157(7) 1 C 4
O O6 0.90421(18) 0.7413(6) 0.06841(13) 0.0239(5) Uani d . 1 1 . .
O O7 0.9678(2) 0.9317(6) -0.01271(15) 0.0352(6) Uani d . 1 1 . .

loop_
_atom_site_aniso_label
_atom_site_aniso_U_11
_atom_site_aniso_U_22
_atom_site_aniso_U_33
_atom_site_aniso_U_12
_atom_site_aniso_U_13
_atom_site_aniso_U_23
C1 0.0224(17) 0.038(2) 0.0204(15) 0.0016(15) -0.0016(12) 0.0000(15)
C2 0.0206(17) 0.050(2) 0.0335(18) -0.0059(17) 0.0037(14) 0.0041(18)
C3 0.0181(17) 0.044(2) 0.0266(17) -0.0020(15) 0.0118(13) 0.0021(16)
C4 0.0217(16) 0.0338(19) 0.0217(15) -0.0037(15) 0.0080(12) 0.0013(16)
C5 0.0209(16) 0.0218(17) 0.0163(14) -0.0022(13) 0.0044(11) -0.0005(13)
C6 0.0252(17) 0.0259(18) 0.0161(14) -0.0028(14) 0.0006(12) -0.0009(14)
C7 0.0193(16) 0.0287(19) 0.0210(15) 0.0019(13) 0.0012(12) -0.0027(14)
C8 0.0165(15) 0.0199(16) 0.0197(15) -0.0018(13) 0.0027(11) -0.0002(14)
C9 0.0232(16) 0.0204(18) 0.0181(15) 0.0008(13) -0.0016(12) 0.0006(13)
C10 0.0187(16) 0.0259(18) 0.0202(15) -0.0029(13) 0.0002(12) 0.0024(14)
C11 0.0214(17) 0.0271(18) 0.0187(15) 0.0071(14) -0.0036(12) 0.0014(14)
C12 0.0254(17) 0.033(2) 0.0149(14) 0.0031(15) 0.0026(12) 0.0014(15)
C13 0.0207(16) 0.0267(19) 0.0164(14) -0.0005(13) 0.0021(11) -0.0009(13)
C14 0.0211(16) 0.0301(19) 0.0155(14) -0.0012(14) 0.0020(11) -0.0008(14)
C15 0.0198(17) 0.049(2) 0.0187(15) -0.0014(16) 0.0012(12) -0.0057(17)
C16 0.0223(17) 0.051(2) 0.0216(16) -0.0022(17) 0.0040(12) -0.0052(17)
C17 0.0240(16) 0.0291(19) 0.0205(15) -0.0021(15) 0.0048(12) -0.0031(15)
C18 0.0266(18) 0.0278(19) 0.0227(16) -0.0016(14) 0.0051(13) 0.0015(15)
C19 0.0308(19) 0.030(2) 0.0242(17) -0.0075(15) 0.0021(14) 0.0003(16)
C20 0.0274(17) 0.0272(18) 0.0196(15) 0.0011(14) 0.0046(12) -0.0008(14)
C21 0.0363(19) 0.031(2) 0.0214(16) 0.0057(15) 0.0043(13) -0.0021(15)
C22 0.0323(19) 0.042(2) 0.0313(18) -0.0052(18) 0.0156(14) -0.0043(18)
C23 0.035(2) 0.040(2) 0.043(2) -0.0067(18) 0.0176(16) -0.0121(19)
C24A 0.039(2) 0.048(2) 0.047(2) -0.009(2) 0.0235(17) -0.010(2)
C25A 0.033(3) 0.036(3) 0.037(3) -0.001(2) 0.014(2) 0.000(2)
C26A 0.056(5) 0.049(6) 0.115(10) -0.007(4) 0.058(5) -0.013(6)
C27A 0.061(4) 0.094(5) 0.050(4) 0.011(4) 0.020(3) -0.023(4)
C24B 0.039(2) 0.048(2) 0.047(2) -0.009(2) 0.0235(17) -0.010(2)
C25B 0.033(3) 0.036(3) 0.038(3) -0.001(2) 0.014(2) 0.000(3)
C26B 0.061(4) 0.094(5) 0.050(4) 0.011(4) 0.020(3) -0.023(4)
C27B 0.049(15) 0.06(2) 0.09(2) 0.008(13) 0.038(13) 0.033(15)
C30 0.0236(17) 0.034(2) 0.0197(16) 0.0052(16) 0.0040(12) 0.0057(15)
C31 0.0327(19) 0.047(2) 0.0201(16) -0.0001(18) 0.0025(13) 0.0009(17)
O1 0.0261(13) 0.0218(12) 0.0201(11) -0.0021(10) 0.0031(9) -0.0031(10)
O2 0.0288(13) 0.0225(13) 0.0192(11) 0.0017(10) 0.0031(9) 0.0009(10)
O3 0.0267(13) 0.0419(15) 0.0239(12) -0.0032(11) -0.0029(9) -0.0074(11)
O4 0.0250(13) 0.0554(18) 0.0391(14) -0.0021(12) 0.0145(10) 0.0044(13)
O5A 0.084(3) 0.067(3) 0.069(3) -0.013(2) 0.049(3) -0.022(2)
C28A 0.038(3) 0.059(3) 0.044(4) 0.010(2) 0.021(3) 0.006(3)
C29A 0.045(4) 0.079(4) 0.052(5) 0.019(3) 0.031(4) 0.023(4)
O5B 0.084(4) 0.067(3) 0.069(3) -0.013(3) 0.049(3) -0.022(3)
C28B 0.038(3) 0.059(3) 0.044(4) 0.010(3) 0.021(3) 0.006(3)
C29B 0.045(4) 0.079(4) 0.052(5) 0.019(3) 0.031(4) 0.023(4)
O6 0.0253(12) 0.0297(13) 0.0167(10) -0.0024(10) 0.0011(8) 0.0017(10)
O7 0.0441(16) 0.0382(16) 0.0232(12) -0.0102(12) 0.0005(10) 0.0098(12)

loop_
_atom_type_symbol
_atom_type_description
_atom_type_scat_dispersion_real
_atom_type_scat_dispersion_imag
_atom_type_scat_source
C C 0.0033 0.0016 'International Tables Vol C Tables 4.2.6.8 and 6.1.1.4'
H H 0.0000 0.0000 'International Tables Vol C Tables 4.2.6.8 and 6.1.1.4'
O O 0.0106 0.0060 'International Tables Vol C Tables 4.2.6.8 and 6.1.1.4'

loop_
_geom_angle_atom_site_label_1
_geom_angle_atom_site_label_2
_geom_angle_atom_site_label_3
_geom_angle
_geom_angle_publ_flag
C2 C1 C10 113.8(3) no
C2 C1 H1A 108.8 no
C10 C1 H1A 108.8 no
C2 C1 H1B 108.8 no
C10 C1 H1B 108.8 no
H1A C1 H1B 107.7 no
C3 C2 C1 109.8(3) no
C3 C2 H2A 109.7 no
C1 C2 H2A 109.7 no
C3 C2 H2B 109.7 no
C1 C2 H2B 109.7 no
H2A C2 H2B 108.2 no
O4 C3 C2 107.6(3) no
O4 C3 C4 109.7(3) no
C2 C3 C4 111.4(3) no
O4 C3 H3 109.4 no
C2 C3 H3 109.4 no
C4 C3 H3 109.4 no
C3 C4 C5 110.0(3) no
C3 C4 H4A 109.7 no
C5 C4 H4A 109.7 no
C3 C4 H4B 109.7 no
C5 C4 H4B 109.7 no
H4A C4 H4B 108.2 no
O1 C5 C4 108.0(2) no
O1 C5 C6 108.7(2) no
C4 C5 C6 111.8(3) no
O1 C5 C10 106.5(2) no
C4 C5 C10 113.2(2) no
C6 C5 C10 108.3(2) no
O6 C6 C7 105.8(2) no
O6 C6 C5 108.5(2) no
C7 C6 C5 111.9(3) no
O6 C6 H6 110.2 no
C7 C6 H6 110.2 no
C5 C6 H6 110.2 no
C8 C7 C6 124.6(3) no
C8 C7 H7 117.7 no
C6 C7 H7 117.7 no
C7 C8 C14 123.4(3) no
C7 C8 C9 122.5(3) no
C14 C8 C9 113.7(2) no
O2 C9 C8 107.6(2) no
O2 C9 C11 100.3(2) no
C8 C9 C11 110.4(2) no
O2 C9 C10 112.0(2) no
C8 C9 C10 111.4(2) no
C11 C9 C10 114.5(2) no
C19 C10 C1 109.1(3) no
C19 C10 C5 109.5(3) no
C1 C10 C5 109.1(2) no
C19 C10 C9 110.0(3) no
C1 C10 C9 110.5(2) no
C5 C10 C9 108.5(2) no
O3 C11 C12 121.6(3) no
O3 C11 C9 122.4(3) no
C12 C11 C9 115.9(3) no
C11 C12 C13 110.8(2) no
C11 C12 H12A 109.5 no
C13 C12 H12A 109.5 no
C11 C12 H12B 109.5 no
C13 C12 H12B 109.5 no
H12A C12 H12B 108.1 no
C18 C13 C12 110.1(3) no
C18 C13 C14 111.6(3) no
C12 C13 C14 106.4(2) no
C18 C13 C17 111.7(3) no
C12 C13 C17 116.9(3) no
C14 C13 C17 99.6(2) no
C8 C14 C15 118.6(3) no
C8 C14 C13 114.7(3) no
C15 C14 C13 104.6(2) no
C8 C14 H14 106.0 no
C15 C14 H14 106.0 no
C13 C14 H14 106.0 no
C14 C15 C16 103.1(2) no
C14 C15 H15A 111.2 no
C16 C15 H15A 111.2 no
C14 C15 H15B 111.2 no
C16 C15 H15B 111.2 no
H15A C15 H15B 109.1 no
C15 C16 C17 107.0(2) no
C15 C16 H16A 110.3 no
C17 C16 H16A 110.3 no
C15 C16 H16B 110.3 no
C17 C16 H16B 110.3 no
H16A C16 H16B 108.6 no
C20 C17 C13 119.2(3) no
C20 C17 C16 111.5(3) no
C13 C17 C16 103.6(2) no
C20 C17 H17A 107.3 no
C13 C17 H17A 107.3 no
C16 C17 H17A 107.3 no
C13 C18 H18A 109.5 no
C13 C18 H18B 109.5 no
H18A C18 H18B 109.5 no
C13 C18 H18C 109.5 no
H18A C18 H18C 109.5 no
H18B C18 H18C 109.5 no
C10 C19 H19A 109.5 no
C10 C19 H19B 109.5 no
H19A C19 H19B 109.5 no
C10 C19 H19C 109.5 no
H19A C19 H19C 109.5 no
H19B C19 H19C 109.5 no
C21 C20 C17 112.7(3) no
C21 C20 C22 109.7(3) no
C17 C20 C22 110.3(3) no
C21 C20 H20 108.0 no
C17 C20 H20 108.0 no
C22 C20 H20 108.0 no
C20 C21 H21A 109.5 no
C20 C21 H21B 109.5 no
H21A C21 H21B 109.5 no
C20 C21 H21C 109.5 no
H21A C21 H21C 109.5 no
H21B C21 H21C 109.5 no
C23 C22 C20 115.9(3) no
C23 C22 H22A 108.3 no
C20 C22 H22A 108.3 no
C23 C22 H22B 108.3 no
C20 C22 H22B 108.3 no
H22A C22 H22B 107.4 no
C24A C23 C22 113.3(3) no
C24A C23 H23A 108.9 no
C22 C23 H23A 108.9 no
C24A C23 H23B 108.9 no
C22 C23 H23B 108.9 no
H23A C23 H23B 107.7 no
C25A C24A C23 118.8(3) no
C25A C24A H24A 107.6 no
C23 C24A H24A 107.6 no
C25A C24A H24B 107.6 no
C23 C24A H24B 107.6 no
H24A C24A H24B 107.1 no
C27A C25A C26A 112.6(4) no
C27A C25A C24A 115.2(6) no
C26A C25A C24A 111.0(5) no
C27A C25A H25B 105.7 no
C26A C25A H25B 105.7 no
C24A C25A H25B 105.7 no
C27B C25B C26B 112.6(5) no
C27B C25B H25A 105.4 no
C26B C25B H25A 105.4 no
C25B C26B H26A 109.5 no
C25B C26B H26B 109.5 no
H26A C26B H26B 109.5 no
C25B C26B H26C 109.5 no
H26A C26B H26C 109.5 no
H26B C26B H26C 109.5 no
C25B C27B H27A 109.5 no
C25B C27B H27B 109.5 no
H27A C27B H27B 109.5 no
C25B C27B H27C 109.5 no
H27A C27B H27C 109.5 no
H27B C27B H27C 109.5 no
O7 C30 O6 123.8(3) no
O7 C30 C31 126.1(3) no
O6 C30 C31 110.1(3) no
C30 C31 H31A 109.5 no
C30 C31 H31B 109.5 no
H31A C31 H31B 109.5 no
C30 C31 H31C 109.5 no
H31A C31 H31C 109.5 no
H31B C31 H31C 109.5 no
C5 O1 H1C 111(3) no
C9 O2 H1D 102(3) no
C28B O4 C28A 20(2) no
C28B O4 C3 118.2(12) no
C28A O4 C3 117.5(3) no
O5A C28A O4 123.5(4) no
O5A C28A C29A 124.3(4) no
O4 C28A C29A 112.2(5) no
O5B C28B O4 123(2) no
O5B C28B C29B 124.3(4) no
O4 C28B C29B 112(2) no
C28B C29B H29A 109.5 no
C28B C29B H29B 109.5 no
H29A C29B H29B 109.5 no
C28B C29B H29C 109.5 no
H29A C29B H29C 109.5 no
H29B C29B H29C 109.5 no
C30 O6 C6 118.4(3) no

loop_
_geom_bond_atom_site_label_1
_geom_bond_atom_site_label_2
_geom_bond_distance
_geom_bond_publ_flag
C1 C2 1.532(4) no
C1 C10 1.546(4) no
C1 H1A 0.9900 no
C1 H1B 0.9900 no
C2 C3 1.494(5) no
C2 H2A 0.9900 no
C2 H2B 0.9900 no
C3 O4 1.458(4) no
C3 C4 1.516(5) no
C3 H3 1.0000 no
C4 C5 1.540(4) no
C4 H4A 0.9900 no
C4 H4B 0.9900 no
C5 O1 1.435(4) no
C5 C6 1.542(4) no
C5 C10 1.557(4) no
C6 O6 1.461(4) no
C6 C7 1.482(4) no
C6 H6 1.0000 no
C7 C8 1.322(4) no
C7 H7 0.9500 no
C8 C14 1.506(4) no
C8 C9 1.534(4) no
C9 O2 1.438(4) no
C9 C11 1.553(4) no
C9 C10 1.563(4) no
C10 C19 1.542(5) no
C11 O3 1.210(4) no
C11 C12 1.517(4) no
C12 C13 1.540(4) no
C12 H12A 0.9900 no
C12 H12B 0.9900 no
C13 C18 1.517(5) no
C13 C14 1.544(4) no
C13 C17 1.553(4) no
C14 C15 1.525(4) no
C14 H14 1.0000 no
C15 C16 1.548(4) no
C15 H15A 0.9900 no
C15 H15B 0.9900 no
C16 C17 1.562(4) no
C16 H16A 0.9900 no
C16 H16B 0.9900 no
C17 C20 1.536(4) no
C17 H17A 1.0000 no
C18 H18A 0.9800 no
C18 H18B 0.9800 no
C18 H18C 0.9800 no
C19 H19A 0.9800 no
C19 H19B 0.9800 no
C19 H19C 0.9800 no
C20 C21 1.528(4) no
C20 C22 1.539(4) no
C20 H20 1.0000 no
C21 H21A 0.9800 no
C21 H21B 0.9800 no
C21 H21C 0.9800 no
C22 C23 1.514(5) no
C22 H22A 0.9900 no
C22 H22B 0.9900 no
C23 C24A 1.506(5) no
C23 H23A 0.9900 no
C23 H23B 0.9900 no
C24A C25A 1.501(2) no
C24A H24A 0.9900 no
C24A H24B 0.9900 no
C25A C27A 1.500(2) no
C25A C26A 1.501(2) no
C25A H25B 1.0000 no
C26A H26D 0.9800 no
C26A H26E 0.9800 no
C26A H26F 0.9800 no
C27A H27D 0.9800 no
C27A H27E 0.9800 no
C27A H27F 0.9800 no
C25B C27B 1.500(2) no
C25B C26B 1.501(2) no
C25B H25A 1.0000 no
C26B H26A 0.9800 no
C26B H26B 0.9800 no
C26B H26C 0.9800 no
C27B H27A 0.9800 no
C27B H27B 0.9800 no
C27B H27C 0.9800 no
C30 O7 1.205(4) no
C30 O6 1.339(4) no
C30 C31 1.487(5) no
C31 H31A 0.9800 no
C31 H31B 0.9800 no
C31 H31C 0.9800 no
O1 H1C 0.76(4) no
O2 H1D 0.84(4) no
O4 C28B 1.20(3) no
O4 C28A 1.3500(11) no
O5A C28A 1.2000(10) no
C28A C29A 1.5003(11) no
C29A H29D 0.9800 no
C29A H29E 0.9800 no
C29A H29F 0.9800 no
O5B C28B 1.2000(15) no
C28B C29B 1.5003(15) no
C29B H29A 0.9800 no
C29B H29B 0.9800 no
C29B H29C 0.9800 no

loop_
_geom_hbond_atom_site_label_D
_geom_hbond_atom_site_label_H
_geom_hbond_atom_site_label_A
_geom_hbond_site_symmetry_A
_geom_hbond_distance_DH
_geom_hbond_distance_HA
_geom_hbond_distance_DA
_geom_hbond_angle_DHA
_geom_hbond_publ_flag
O2 H1D O1 . 0.84(4) 1.89(4) 2.619(3) 145(4) yes
O1 H1C O7 2_745 0.76(4) 2.04(4) 2.782(3) 166(4) yes

loop_
_geom_torsion_atom_site_label_1
_geom_torsion_atom_site_label_2
_geom_torsion_atom_site_label_3
_geom_torsion_atom_site_label_4
_geom_torsion
_geom_torsion_publ_flag
C10 C1 C2 C3 -56.6(4) no
C1 C2 C3 O4 -179.9(3) no
C1 C2 C3 C4 59.8(4) no
O4 C3 C4 C5 -178.3(3) no
C2 C3 C4 C5 -59.3(4) no
C3 C4 C5 O1 -63.0(3) no
C3 C4 C5 C6 177.4(3) no
C3 C4 C5 C10 54.7(4) no
O1 C5 C6 O6 -51.2(3) no
C4 C5 C6 O6 68.0(3) no
C10 C5 C6 O6 -166.6(2) no
O1 C5 C6 C7 65.2(3) no
C4 C5 C6 C7 -175.6(3) no
C10 C5 C6 C7 -50.2(3) no
O6 C6 C7 C8 136.2(3) no
C5 C6 C7 C8 18.2(5) no
C6 C7 C8 C14 -172.3(3) no
C6 C7 C8 C9 0.3(5) no
C7 C8 C9 O2 -108.6(3) no
C14 C8 C9 O2 64.7(3) no
C7 C8 C9 C11 142.9(3) no
C14 C8 C9 C11 -43.8(4) no
C7 C8 C9 C10 14.6(4) no
C14 C8 C9 C10 -172.2(3) no
C2 C1 C10 C19 -68.7(4) no
C2 C1 C10 C5 50.9(4) no
C2 C1 C10 C9 170.2(3) no
O1 C5 C10 C19 -172.0(2) no
C4 C5 C10 C19 69.4(3) no
C6 C5 C10 C19 -55.2(3) no
O1 C5 C10 C1 68.6(3) no
C4 C5 C10 C1 -50.0(4) no
C6 C5 C10 C1 -174.6(3) no
O1 C5 C10 C9 -51.8(3) no
C4 C5 C10 C9 -170.5(3) no
C6 C5 C10 C9 64.9(3) no
O2 C9 C10 C19 -166.0(3) no
C8 C9 C10 C19 73.5(3) no
C11 C9 C10 C19 -52.6(3) no
O2 C9 C10 C1 -45.4(3) no
C8 C9 C10 C1 -166.0(3) no
C11 C9 C10 C1 67.9(3) no
O2 C9 C10 C5 74.2(3) no
C8 C9 C10 C5 -46.4(3) no
C11 C9 C10 C5 -172.5(3) no
O2 C9 C11 O3 109.9(3) no
C8 C9 C11 O3 -136.8(3) no
C10 C9 C11 O3 -10.2(4) no
O2 C9 C11 C12 -67.0(3) no
C8 C9 C11 C12 46.3(4) no
C10 C9 C11 C12 173.0(3) no
O3 C11 C12 C13 127.6(3) no
C9 C11 C12 C13 -55.5(4) no
C11 C12 C13 C18 -63.1(3) no
C11 C12 C13 C14 58.0(3) no
C11 C12 C13 C17 168.1(3) no
C7 C8 C14 C15 -8.6(5) no
C9 C8 C14 C15 178.2(3) no
C7 C8 C14 C13 -133.2(3) no
C9 C8 C14 C13 53.6(4) no
C18 C13 C14 C8 61.1(4) no
C12 C13 C14 C8 -59.0(4) no
C17 C13 C14 C8 179.1(3) no
C18 C13 C14 C15 -70.5(3) no
C12 C13 C14 C15 169.4(3) no
C17 C13 C14 C15 47.5(3) no
C8 C14 C15 C16 -165.5(3) no
C13 C14 C15 C16 -36.1(4) no
C14 C15 C16 C17 10.4(4) no
C18 C13 C17 C20 -46.0(4) no
C12 C13 C17 C20 82.1(4) no
C14 C13 C17 C20 -163.9(3) no
C18 C13 C17 C16 78.6(3) no
C12 C13 C17 C16 -153.4(3) no
C14 C13 C17 C16 -39.3(3) no
C15 C16 C17 C20 148.0(3) no
C15 C16 C17 C13 18.5(4) no
C13 C17 C20 C21 -58.8(4) no
C16 C17 C20 C21 -179.4(3) no
C13 C17 C20 C22 178.2(3) no
C16 C17 C20 C22 57.5(4) no
C21 C20 C22 C23 67.4(4) no
C17 C20 C22 C23 -167.8(3) no
C20 C22 C23 C24A -179.9(3) no
C22 C23 C24A C25A -165.9(4) no
C23 C24A C25A C27A -51.2(7) no
C23 C24A C25A C26A 179.3(6) no
C2 C3 O4 C28B 120(2) no
C4 C3 O4 C28B -119(2) no
C2 C3 O4 C28A 142.1(4) no
C4 C3 O4 C28A -96.6(4) no
C28B O4 C28A O5A 104(4) no
C3 O4 C28A O5A 6.5(7) no
C28B O4 C28A C29A -77(4) no
C3 O4 C28A C29A -173.9(4) no
C28A O4 C28B O5B -102(6) no
C3 O4 C28B O5B -9(5) no
C28A O4 C28B C29B 91(5) no
C3 O4 C28B C29B -176(3) no
O7 C30 O6 C6 4.9(4) no
C31 C30 O6 C6 -176.1(3) no
C7 C6 O6 C30 131.8(3) no
C5 C6 O6 C30 -108.0(3) no
